data_4134263
loop_
_publ_author_name
'Deng, Jiachen'
'Ning, Yuhan'
'Tian, Hailong'
'Gui, Jinghan'

_publ_section_title
;
 Divergent Synthesis of Antiviral Diterpenes Wickerols A and B.
;
_journal_name_full 'Journal of the American Chemical Society'
_journal_paper_doi 10.1021/jacs.9b11838
_journal_year 2020
_chemical_absolute_configuration rmad
_chemical_formula_moiety 'C14 H22 O2'
_chemical_formula_sum 'C14 H22 O2'
_chemical_formula_weight 222.31
_space_group_crystal_system monoclinic
_space_group_IT_number 4
_space_group_name_Hall 'P 2yb'
_space_group_name_H-M_alt 'P 1 21 1'
_atom_sites_solution_hydrogens mixed
_atom_sites_solution_primary dual
_audit_creation_date 2018-01-12
_audit_creation_method
;
Olex2 1.2
(compiled 2017.08.10 svn.r3458 for OlexSys, GUI svn.r5381)
;
_cell_angle_alpha 90
_cell_angle_beta 97.4240(10)
_cell_angle_gamma 90
_cell_formula_units_Z 4
_cell_length_a 7.53900(10)
_cell_length_b 10.9976(2)
_cell_length_c 15.3730(3)
_cell_measurement_reflns_used 9758
_cell_measurement_temperature 170
_cell_measurement_theta_max 60.867
_cell_measurement_theta_min 3.498
_cell_volume 1263.90(4)
_computing_cell_refinement 'SAINT v8.37A (Bruker, 2015)'
_computing_data_reduction 'SAINT v8.37A (Bruker, 2015)'
_computing_molecular_graphics 'Olex2 (Dolomanov et al., 2009)'
_computing_publication_material 'Olex2 (Dolomanov et al., 2009)'
_computing_structure_refinement 'ShelXL (Sheldrick, 2015)'
_computing_structure_solution 'ShelXT (Sheldrick, 2015)'
_diffrn_ambient_temperature 170
_diffrn_measured_fraction_theta_full 0.988
_diffrn_measured_fraction_theta_max 0.986
_diffrn_measurement_device_type 'Bruker D8 Venture'
_diffrn_measurement_method '\f and \w scans'
_diffrn_radiation_type GaK\a
_diffrn_radiation_wavelength 1.34139
_diffrn_reflns_av_R_equivalents 0.0315
_diffrn_reflns_av_unetI/netI 0.0298
_diffrn_reflns_Laue_measured_fraction_full 0.988
_diffrn_reflns_Laue_measured_fraction_max 0.986
_diffrn_reflns_limit_h_max 9
_diffrn_reflns_limit_h_min -7
_diffrn_reflns_limit_k_max 14
_diffrn_reflns_limit_k_min -14
_diffrn_reflns_limit_l_max 19
_diffrn_reflns_limit_l_min -19
_diffrn_reflns_number 20519
_diffrn_reflns_point_group_measured_fraction_full 0.988
_diffrn_reflns_point_group_measured_fraction_max 0.984
_diffrn_reflns_theta_full 53.594
_diffrn_reflns_theta_max 60.837
_diffrn_reflns_theta_min 5.048
_diffrn_standards_number 0
_exptl_absorpt_coefficient_mu 0.383
_exptl_absorpt_correction_T_max 0.7519
_exptl_absorpt_correction_T_min 0.6341
_exptl_absorpt_correction_type multi-scan
_exptl_absorpt_process_details
'SADABS-2016/2 (Bruker,2016/2) was used for absorption correction. wR2(int) was 0.1107 before and 0.0491 after correction. The Ratio of minimum to maximum transmission is 0.8433. The \l/2 correction factor is Not present.'
_exptl_crystal_colour colourless
_exptl_crystal_colour_primary colourless
_exptl_crystal_density_diffrn 1.168
_exptl_crystal_description block
_exptl_crystal_F_000 488
_exptl_crystal_size_max 0.08
_exptl_crystal_size_mid 0.05
_exptl_crystal_size_min 0.03
_refine_diff_density_max 0.240
_refine_diff_density_min -0.150
_refine_diff_density_rms 0.032
_refine_ls_abs_structure_details
;
 Flack x determined using 2683 quotients [(I+)-(I-)]/[(I+)+(I-)]
 (Parsons, Flack and Wagner, Acta Cryst. B69 (2013) 249-259).
;
_refine_ls_abs_structure_Flack 0.02(4)
_refine_ls_extinction_method none
_refine_ls_goodness_of_fit_ref 0.975
_refine_ls_hydrogen_treatment mixed
_refine_ls_matrix_type full
_refine_ls_number_parameters 300
_refine_ls_number_reflns 5771
_refine_ls_number_restraints 1
_refine_ls_restrained_S_all 0.975
_refine_ls_R_factor_all 0.0305
_refine_ls_R_factor_gt 0.0304
_refine_ls_shift/su_max 0.000
_refine_ls_shift/su_mean 0.000
_refine_ls_structure_factor_coef Fsqd
_refine_ls_weighting_details 'w=1/[\s^2^(Fo^2^)+(0.0560P)^2^+0.1655P] where P=(Fo^2^+2Fc^2^)/3'
_refine_ls_weighting_scheme calc
_refine_ls_wR_factor_gt 0.0836
_refine_ls_wR_factor_ref 0.0838
_reflns_Friedel_coverage 0.897
_reflns_Friedel_fraction_full 0.988
_reflns_Friedel_fraction_max 0.982
_reflns_number_gt 5736
_reflns_number_total 5771
_reflns_threshold_expression 'I > 2\s(I)'
_cod_data_source_file ja9b11838_si_003.cif
_cod_data_source_block mjl18022_0m
_cod_database_code 4134263
_shelx_shelxl_version_number 2017/1
_shelx_space_group_comment
;
The symmetry employed for this shelxl refinement is uniquely defined
by the following loop, which should always be used as a source of
symmetry information in preference to the above space-group names.
They are only intended as comments.
;
_shelx_estimated_absorpt_t_max 0.989
_shelx_estimated_absorpt_t_min 0.970
_olex2_refinement_description
;
1. Fixed Uiso
 At 1.2 times of:
  All C(H) groups, All C(H,H) groups
 At 1.5 times of:
  All C(H,H,H) groups, All O(H) groups
2.a Ternary CH refined with riding coordinates:
 C3(H3), C4(H4), C8(H8), C9(H9), C3A(H3A), C4A(H4A), C8A(H8A), C9A(H9A)
2.b Secondary CH2 refined with riding coordinates:
 C1(H1A,H1B), C2(H2A,H2B), C5(H5A,H5B), C6(H6A,H6B), C1A(H1AB,H1AC), C2A(H2AB,
 H2AC), C5A(H5AA,H5AB), C6A(H6AA,H6AB)
2.c Aromatic/amide H refined with riding coordinates:
 C11(H11), C12(H12), C11A(H11A), C12A(H12A)
2.d Idealised Me refined as rotating group:
 C13(H13A,H13B,H13C), C14(H14A,H14B,H14C), C13A(H13D,H13E,H13F), C14A(H14D,
 H14E,H14F)
2.e Idealised tetrahedral OH refined as rotating group:
 O2(H2), O1A(H1AA), O2A(H2AA)
;
_olex2_submission_special_instructions 'No special instructions were received'

loop_
_space_group_symop_operation_xyz
'x, y, z'
'-x, y+1/2, -z'

loop_
_atom_site_label
_atom_site_type_symbol
_atom_site_fract_x
_atom_site_fract_y
_atom_site_fract_z
_atom_site_U_iso_or_equiv
_atom_site_adp_type
_atom_site_occupancy
_atom_site_site_symmetry_order
_atom_site_calc_flag
_atom_site_refinement_flags_posn
_atom_site_refinement_flags_adp
_atom_site_refinement_flags_occupancy
_atom_site_disorder_assembly
_atom_site_disorder_group
O1 O -0.00904(14) 0.62941(11) 0.82255(8) 0.0269(2) Uani 1 1 d . . . . .
O2 O 0.72259(13) 0.77706(10) 0.73951(7) 0.0248(2) Uani 1 1 d . . . . .
H2 H 0.801233 0.739849 0.773032 0.037 Uiso 1 1 calc GR . . . .
C1 C 0.1194(2) 0.80303(15) 0.97171(10) 0.0269(3) Uani 1 1 d . . . . .
H1A H 0.043973 0.842555 0.922190 0.032 Uiso 1 1 calc R . . . .
H1B H 0.095850 0.843101 1.026729 0.032 Uiso 1 1 calc R . . . .
C2 C 0.0720(2) 0.66654(17) 0.97483(10) 0.0284(3) Uani 1 1 d . . . . .
H2A H 0.137493 0.630920 1.028808 0.034 Uiso 1 1 calc R . . . .
H2B H -0.057481 0.658950 0.979020 0.034 Uiso 1 1 calc R . . . .
C3 C 0.11518(19) 0.59187(14) 0.89575(10) 0.0226(3) Uani 1 1 d . . . . .
H3 H 0.095114 0.503823 0.907465 0.027 Uiso 1 1 calc R . . . .
C4 C 0.31125(18) 0.60951(13) 0.87826(9) 0.0190(3) Uani 1 1 d . . . . .
H4 H 0.393368 0.570888 0.926742 0.023 Uiso 1 1 calc R . . . .
C5 C 0.35159(19) 0.55833(14) 0.78959(10) 0.0228(3) Uani 1 1 d . . . . .
H5A H 0.356269 0.468477 0.793114 0.027 Uiso 1 1 calc R . . . .
H5B H 0.252855 0.580720 0.743517 0.027 Uiso 1 1 calc R . . . .
C6 C 0.52937(19) 0.60571(14) 0.76308(10) 0.0230(3) Uani 1 1 d . . . . .
H6A H 0.542718 0.573800 0.704059 0.028 Uiso 1 1 calc R . . . .
H6B H 0.628906 0.572417 0.804560 0.028 Uiso 1 1 calc R . . . .
C7 C 0.54767(18) 0.74548(13) 0.76136(9) 0.0199(3) Uani 1 1 d . . . . .
C8 C 0.52355(17) 0.78956(13) 0.85338(8) 0.0188(3) Uani 1 1 d . . . . .
H8 H 0.621671 0.753993 0.895753 0.023 Uiso 1 1 calc R . . . .
C9 C 0.34559(17) 0.74468(12) 0.87803(8) 0.0172(3) Uani 1 1 d . . . . .
H9 H 0.253885 0.777360 0.831041 0.021 Uiso 1 1 calc R . . . .
C10 C 0.31764(19) 0.81718(13) 0.96021(9) 0.0217(3) Uani 1 1 d . . . . .
C11 C 0.3887(2) 0.93913(14) 0.93239(10) 0.0263(3) Uani 1 1 d . . . . .
H11 H 0.354036 1.015922 0.952933 0.032 Uiso 1 1 calc R . . . .
C12 C 0.5062(2) 0.92349(13) 0.87524(10) 0.0250(3) Uani 1 1 d . . . . .
H12 H 0.570085 0.987310 0.851543 0.030 Uiso 1 1 calc R . . . .
C13 C 0.4179(2) 0.80347(16) 0.68940(9) 0.0277(3) Uani 1 1 d . . . . .
H13A H 0.438884 0.891383 0.688638 0.042 Uiso 1 1 calc GR . . . .
H13B H 0.294930 0.787782 0.700572 0.042 Uiso 1 1 calc GR . . . .
H13C H 0.436300 0.768645 0.632568 0.042 Uiso 1 1 calc GR . . . .
C14 C 0.4386(2) 0.77701(16) 1.04412(9) 0.0289(3) Uani 1 1 d . . . . .
H14A H 0.401955 0.696118 1.061737 0.043 Uiso 1 1 calc GR . . . .
H14B H 0.427215 0.835207 1.091362 0.043 Uiso 1 1 calc GR . . . .
H14C H 0.563306 0.774235 1.032498 0.043 Uiso 1 1 calc GR . . . .
O1A O -0.09201(15) 0.48201(10) 0.67739(7) 0.0261(2) Uani 1 1 d . . . . .
H1AA H -0.145870 0.530436 0.640820 0.039 Uiso 1 1 calc GR . . . .
O2A O 0.25999(15) 0.17026(11) 0.42653(7) 0.0270(2) Uani 1 1 d . . . . .
H2AA H 0.267428 0.206417 0.379005 0.041 Uiso 1 1 calc GR . . . .
C1A C 0.0491(2) 0.26846(15) 0.79073(9) 0.0285(3) Uani 1 1 d . . . . .
H1AB H 0.126688 0.341298 0.798559 0.034 Uiso 1 1 calc R . . . .
H1AC H 0.058286 0.224922 0.847497 0.034 Uiso 1 1 calc R . . . .
C2A C -0.1468(2) 0.30783(16) 0.76285(11) 0.0314(3) Uani 1 1 d . . . . .
H2AB H -0.224690 0.235529 0.763963 0.038 Uiso 1 1 calc R . . . .
H2AC H -0.181190 0.366252 0.806720 0.038 Uiso 1 1 calc R . . . .
C3A C -0.1829(2) 0.36652(15) 0.67168(10) 0.0258(3) Uani 1 1 d . . . . .
H3A H -0.314341 0.380436 0.656660 0.031 Uiso 1 1 calc R . . . .
C4A C -0.11587(18) 0.28579(14) 0.60019(9) 0.0220(3) Uani 1 1 d . . . . .
H4A H -0.190043 0.210255 0.592198 0.026 Uiso 1 1 calc R . . . .
C5A C -0.1158(2) 0.34951(15) 0.51155(10) 0.0257(3) Uani 1 1 d . . . . .
H5AA H -0.061896 0.431285 0.521169 0.031 Uiso 1 1 calc R . . . .
H5AB H -0.240649 0.359983 0.483561 0.031 Uiso 1 1 calc R . . . .
C6A C -0.0104(2) 0.27672(14) 0.44974(9) 0.0242(3) Uani 1 1 d . . . . .
H6AA H -0.013424 0.321855 0.393849 0.029 Uiso 1 1 calc R . . . .
H6AB H -0.071430 0.197936 0.436463 0.029 Uiso 1 1 calc R . . . .
C7A C 0.18627(19) 0.25171(13) 0.48621(9) 0.0216(3) Uani 1 1 d . . . . .
C8A C 0.18435(19) 0.18382(13) 0.57237(9) 0.0222(3) Uani 1 1 d . . . . .
H8A H 0.124298 0.103780 0.558565 0.027 Uiso 1 1 calc R . . . .
C9A C 0.07534(18) 0.25265(12) 0.63335(9) 0.0185(3) Uani 1 1 d . . . . .
H9A H 0.138078 0.332432 0.643888 0.022 Uiso 1 1 calc R . . . .
C10A C 0.1125(2) 0.18520(14) 0.72091(9) 0.0259(3) Uani 1 1 d . . . . .
C11A C 0.3121(2) 0.16347(17) 0.71934(11) 0.0335(4) Uani 1 1 d . . . . .
H11A H 0.396997 0.153582 0.770139 0.040 Uiso 1 1 calc R . . . .
C12A C 0.3515(2) 0.16021(17) 0.63716(11) 0.0320(3) Uani 1 1 d . . . . .
H12A H 0.467235 0.145291 0.621325 0.038 Uiso 1 1 calc R . . . .
C13A C 0.2991(2) 0.36751(16) 0.49517(11) 0.0297(3) Uani 1 1 d . . . . .
H13D H 0.423095 0.346870 0.517480 0.045 Uiso 1 1 calc GR . . . .
H13E H 0.251324 0.423297 0.536092 0.045 Uiso 1 1 calc GR . . . .
H13F H 0.295198 0.406642 0.437681 0.045 Uiso 1 1 calc GR . . . .
C14A C 0.0209(3) 0.06002(16) 0.72257(12) 0.0406(4) Uani 1 1 d . . . . .
H14D H -0.109022 0.071022 0.717270 0.061 Uiso 1 1 calc GR . . . .
H14E H 0.062498 0.018859 0.778011 0.061 Uiso 1 1 calc GR . . . .
H14F H 0.051095 0.010615 0.673503 0.061 Uiso 1 1 calc GR . . . .
H1 H -0.019(3) 0.574(3) 0.7811(17) 0.049(7) Uiso 1 1 d . . . . .

loop_
_atom_site_aniso_label
_atom_site_aniso_U_11
_atom_site_aniso_U_22
_atom_site_aniso_U_33
_atom_site_aniso_U_23
_atom_site_aniso_U_13
_atom_site_aniso_U_12
O1 0.0182(5) 0.0339(6) 0.0276(5) -0.0097(4) -0.0008(4) 0.0037(4)
O2 0.0193(5) 0.0318(5) 0.0243(5) 0.0041(4) 0.0059(4) -0.0004(4)
C1 0.0257(7) 0.0337(8) 0.0226(6) -0.0079(6) 0.0079(5) 0.0038(6)
C2 0.0262(7) 0.0374(8) 0.0233(7) -0.0028(6) 0.0104(5) -0.0020(6)
C3 0.0203(6) 0.0251(7) 0.0232(6) -0.0018(5) 0.0055(5) -0.0018(5)
C4 0.0171(6) 0.0204(6) 0.0196(6) 0.0001(5) 0.0028(5) 0.0023(5)
C5 0.0197(6) 0.0240(6) 0.0256(7) -0.0070(5) 0.0062(5) -0.0004(5)
C6 0.0185(6) 0.0254(7) 0.0263(7) -0.0049(6) 0.0072(5) 0.0026(5)
C7 0.0161(6) 0.0244(6) 0.0195(6) 0.0004(5) 0.0032(5) 0.0014(5)
C8 0.0176(6) 0.0206(6) 0.0176(6) 0.0004(5) 0.0005(4) 0.0001(5)
C9 0.0168(6) 0.0193(6) 0.0154(6) -0.0015(5) 0.0021(4) 0.0021(5)
C10 0.0241(6) 0.0235(6) 0.0173(6) -0.0042(5) 0.0019(5) 0.0018(5)
C11 0.0309(8) 0.0206(6) 0.0265(7) -0.0057(5) 0.0005(6) 0.0015(5)
C12 0.0284(7) 0.0210(7) 0.0247(7) -0.0006(5) 0.0001(5) -0.0019(5)
C13 0.0251(7) 0.0395(9) 0.0182(6) 0.0025(6) 0.0016(5) 0.0076(6)
C14 0.0320(8) 0.0360(8) 0.0180(6) -0.0030(6) 0.0003(5) -0.0002(6)
O1A 0.0296(5) 0.0233(5) 0.0251(5) -0.0053(4) 0.0017(4) 0.0028(4)
O2A 0.0330(5) 0.0305(5) 0.0195(5) -0.0035(4) 0.0105(4) 0.0043(5)
C1A 0.0433(9) 0.0259(7) 0.0177(6) 0.0010(5) 0.0095(6) -0.0018(6)
C2A 0.0368(8) 0.0328(8) 0.0281(7) -0.0053(6) 0.0172(6) -0.0052(7)
C3A 0.0213(6) 0.0296(7) 0.0277(7) -0.0081(6) 0.0076(5) -0.0012(6)
C4A 0.0197(6) 0.0243(7) 0.0225(6) -0.0059(5) 0.0043(5) -0.0022(5)
C5A 0.0244(7) 0.0311(7) 0.0206(6) -0.0043(6) -0.0008(5) 0.0074(6)
C6A 0.0257(7) 0.0293(7) 0.0167(6) -0.0034(5) -0.0002(5) 0.0030(6)
C7A 0.0243(7) 0.0244(7) 0.0167(6) -0.0028(5) 0.0051(5) 0.0017(5)
C8A 0.0260(7) 0.0222(7) 0.0189(6) -0.0005(5) 0.0044(5) 0.0048(5)
C9A 0.0220(6) 0.0178(6) 0.0159(5) -0.0002(5) 0.0032(5) 0.0006(5)
C10A 0.0408(8) 0.0207(6) 0.0170(6) 0.0030(5) 0.0063(6) 0.0027(6)
C11A 0.0420(9) 0.0330(8) 0.0237(7) 0.0042(6) -0.0022(6) 0.0138(7)
C12A 0.0327(8) 0.0346(8) 0.0280(7) 0.0025(7) 0.0015(6) 0.0145(7)
C13A 0.0324(8) 0.0315(8) 0.0265(7) -0.0024(6) 0.0090(6) -0.0062(6)
C14A 0.0694(13) 0.0219(7) 0.0329(9) 0.0021(7) 0.0158(8) -0.0054(8)

loop_
_atom_type_symbol
_atom_type_description
_atom_type_scat_dispersion_real
_atom_type_scat_dispersion_imag
_atom_type_scat_source
C C 0.0150 0.0070 'International Tables Vol C Tables 4.2.6.8 and 6.1.1.4'
H H 0.0000 0.0000 'International Tables Vol C Tables 4.2.6.8 and 6.1.1.4'
O O 0.0410 0.0250 'International Tables Vol C Tables 4.2.6.8 and 6.1.1.4'

loop_
_geom_angle_atom_site_label_1
_geom_angle_atom_site_label_2
_geom_angle_atom_site_label_3
_geom_angle
_geom_angle_site_symmetry_1
_geom_angle_site_symmetry_3
_geom_angle_publ_flag
C3 O1 H1 110.9(17) . . ?
C7 O2 H2 109.5 . . ?
H1A C1 H1B 108.2 . . ?
C2 C1 H1A 109.8 . . ?
C2 C1 H1B 109.8 . . ?
C10 C1 H1A 109.8 . . ?
C10 C1 H1B 109.8 . . ?
C10 C1 C2 109.55(12) . . ?
C1 C2 H2A 108.5 . . ?
C1 C2 H2B 108.5 . . ?
H2A C2 H2B 107.5 . . ?
C3 C2 C1 114.90(12) . . ?
C3 C2 H2A 108.5 . . ?
C3 C2 H2B 108.5 . . ?
O1 C3 C2 106.52(12) . . ?
O1 C3 H3 108.8 . . ?
O1 C3 C4 111.73(11) . . ?
C2 C3 H3 108.8 . . ?
C2 C3 C4 112.03(12) . . ?
C4 C3 H3 108.8 . . ?
C3 C4 H4 109.3 . . ?
C5 C4 C3 114.19(11) . . ?
C5 C4 H4 109.3 . . ?
C9 C4 C3 106.96(11) . . ?
C9 C4 H4 109.3 . . ?
C9 C4 C5 107.72(11) . . ?
C4 C5 H5A 109.0 . . ?
C4 C5 H5B 109.0 . . ?
H5A C5 H5B 107.8 . . ?
C6 C5 C4 112.84(11) . . ?
C6 C5 H5A 109.0 . . ?
C6 C5 H5B 109.0 . . ?
C5 C6 H6A 108.5 . . ?
C5 C6 H6B 108.5 . . ?
C5 C6 C7 115.08(11) . . ?
H6A C6 H6B 107.5 . . ?
C7 C6 H6A 108.5 . . ?
C7 C6 H6B 108.5 . . ?
O2 C7 C6 109.25(11) . . ?
O2 C7 C8 111.12(11) . . ?
O2 C7 C13 104.54(11) . . ?
C8 C7 C6 106.16(11) . . ?
C13 C7 C6 112.33(13) . . ?
C13 C7 C8 113.48(11) . . ?
C7 C8 H8 108.2 . . ?
C9 C8 C7 109.98(11) . . ?
C9 C8 H8 108.2 . . ?
C12 C8 C7 122.40(12) . . ?
C12 C8 H8 108.2 . . ?
C12 C8 C9 98.93(11) . . ?
C4 C9 C8 118.48(11) . . ?
C4 C9 H9 104.6 . . ?
C4 C9 C10 117.98(12) . . ?
C8 C9 H9 104.6 . . ?
C8 C9 C10 104.85(11) . . ?
C10 C9 H9 104.6 . . ?
C1 C10 C14 110.68(12) . . ?
C9 C10 C1 106.38(11) . . ?
C9 C10 C14 114.25(12) . . ?
C11 C10 C1 120.24(13) . . ?
C11 C10 C9 97.80(11) . . ?
C11 C10 C14 107.14(12) . . ?
C10 C11 H11 124.5 . . ?
C12 C11 C10 110.95(13) . . ?
C12 C11 H11 124.5 . . ?
C8 C12 H12 124.7 . . ?
C11 C12 C8 110.68(13) . . ?
C11 C12 H12 124.7 . . ?
C7 C13 H13A 109.5 . . ?
C7 C13 H13B 109.5 . . ?
C7 C13 H13C 109.5 . . ?
H13A C13 H13B 109.5 . . ?
H13A C13 H13C 109.5 . . ?
H13B C13 H13C 109.5 . . ?
C10 C14 H14A 109.5 . . ?
C10 C14 H14B 109.5 . . ?
C10 C14 H14C 109.5 . . ?
H14A C14 H14B 109.5 . . ?
H14A C14 H14C 109.5 . . ?
H14B C14 H14C 109.5 . . ?
C3A O1A H1AA 109.5 . . ?
C7A O2A H2AA 109.5 . . ?
H1AB C1A H1AC 108.1 . . ?
C2A C1A H1AB 109.6 . . ?
C2A C1A H1AC 109.6 . . ?
C10A C1A H1AB 109.6 . . ?
C10A C1A H1AC 109.6 . . ?
C10A C1A C2A 110.26(13) . . ?
C1A C2A H2AB 108.5 . . ?
C1A C2A H2AC 108.5 . . ?
H2AB C2A H2AC 107.5 . . ?
C3A C2A C1A 114.91(12) . . ?
C3A C2A H2AB 108.5 . . ?
C3A C2A H2AC 108.5 . . ?
O1A C3A C2A 106.76(12) . . ?
O1A C3A H3A 109.2 . . ?
O1A C3A C4A 110.67(12) . . ?
C2A C3A H3A 109.2 . . ?
C2A C3A C4A 111.81(13) . . ?
C4A C3A H3A 109.2 . . ?
C3A C4A H4A 109.6 . . ?
C5A C4A C3A 114.01(13) . . ?
C5A C4A H4A 109.6 . . ?
C9A C4A C3A 106.47(11) . . ?
C9A C4A H4A 109.6 . . ?
C9A C4A C5A 107.48(11) . . ?
C4A C5A H5AA 109.3 . . ?
C4A C5A H5AB 109.3 . . ?
C4A C5A C6A 111.75(12) . . ?
H5AA C5A H5AB 107.9 . . ?
C6A C5A H5AA 109.3 . . ?
C6A C5A H5AB 109.3 . . ?
C5A C6A H6AA 108.6 . . ?
C5A C6A H6AB 108.6 . . ?
C5A C6A C7A 114.68(11) . . ?
H6AA C6A H6AB 107.6 . . ?
C7A C6A H6AA 108.6 . . ?
C7A C6A H6AB 108.6 . . ?
O2A C7A C6A 108.11(11) . . ?
O2A C7A C8A 107.23(11) . . ?
O2A C7A C13A 108.60(12) . . ?
C8A C7A C6A 106.70(11) . . ?
C8A C7A C13A 113.46(12) . . ?
C13A C7A C6A 112.48(13) . . ?
C7A C8A H8A 107.6 . . ?
C7A C8A C9A 110.97(11) . . ?
C7A C8A C12A 123.52(13) . . ?
C9A C8A H8A 107.6 . . ?
C12A C8A H8A 107.6 . . ?
C12A C8A C9A 98.54(11) . . ?
C4A C9A C8A 118.61(11) . . ?
C4A C9A H9A 104.7 . . ?
C4A C9A C10A 118.17(12) . . ?
C8A C9A H9A 104.7 . . ?
C8A C9A C10A 104.36(11) . . ?
C10A C9A H9A 104.7 . . ?
C1A C10A C14A 109.93(13) . . ?
C9A C10A C1A 106.73(12) . . ?
C9A C10A C14A 114.57(13) . . ?
C11A C10A C1A 120.10(14) . . ?
C11A C10A C9A 97.51(11) . . ?
C11A C10A C14A 107.75(15) . . ?
C10A C11A H11A 124.5 . . ?
C12A C11A C10A 111.07(14) . . ?
C12A C11A H11A 124.5 . . ?
C8A C12A H12A 124.8 . . ?
C11A C12A C8A 110.33(14) . . ?
C11A C12A H12A 124.8 . . ?
C7A C13A H13D 109.5 . . ?
C7A C13A H13E 109.5 . . ?
C7A C13A H13F 109.5 . . ?
H13D C13A H13E 109.5 . . ?
H13D C13A H13F 109.5 . . ?
H13E C13A H13F 109.5 . . ?
C10A C14A H14D 109.5 . . ?
C10A C14A H14E 109.5 . . ?
C10A C14A H14F 109.5 . . ?
H14D C14A H14E 109.5 . . ?
H14D C14A H14F 109.5 . . ?
H14E C14A H14F 109.5 . . ?

loop_
_geom_bond_atom_site_label_1
_geom_bond_atom_site_label_2
_geom_bond_distance
_geom_bond_site_symmetry_2
_geom_bond_publ_flag
O1 C3 1.4288(18) . ?
O1 H1 0.88(3) . ?
O2 H2 0.8400 . ?
O2 C7 1.4446(16) . ?
C1 H1A 0.9900 . ?
C1 H1B 0.9900 . ?
C1 C2 1.545(2) . ?
C1 C10 1.535(2) . ?
C2 H2A 0.9900 . ?
C2 H2B 0.9900 . ?
C2 C3 1.536(2) . ?
C3 H3 1.0000 . ?
C3 C4 1.5485(18) . ?
C4 H4 1.0000 . ?
C4 C5 1.5409(18) . ?
C4 C9 1.5090(19) . ?
C5 H5A 0.9900 . ?
C5 H5B 0.9900 . ?
C5 C6 1.5412(19) . ?
C6 H6A 0.9900 . ?
C6 H6B 0.9900 . ?
C6 C7 1.544(2) . ?
C7 C8 1.5283(18) . ?
C7 C13 1.5190(19) . ?
C8 H8 1.0000 . ?
C8 C9 1.5227(18) . ?
C8 C12 1.520(2) . ?
C9 H9 1.0000 . ?
C9 C10 1.5313(17) . ?
C10 C11 1.526(2) . ?
C10 C14 1.545(2) . ?
C11 H11 0.9500 . ?
C11 C12 1.337(2) . ?
C12 H12 0.9500 . ?
C13 H13A 0.9800 . ?
C13 H13B 0.9800 . ?
C13 H13C 0.9800 . ?
C14 H14A 0.9800 . ?
C14 H14B 0.9800 . ?
C14 H14C 0.9800 . ?
O1A H1AA 0.8400 . ?
O1A C3A 1.4403(19) . ?
O2A H2AA 0.8400 . ?
O2A C7A 1.4439(16) . ?
C1A H1AB 0.9900 . ?
C1A H1AC 0.9900 . ?
C1A C2A 1.545(2) . ?
C1A C10A 1.534(2) . ?
C2A H2AB 0.9900 . ?
C2A H2AC 0.9900 . ?
C2A C3A 1.535(2) . ?
C3A H3A 1.0000 . ?
C3A C4A 1.5475(19) . ?
C4A H4A 1.0000 . ?
C4A C5A 1.532(2) . ?
C4A C9A 1.5103(19) . ?
C5A H5AA 0.9900 . ?
C5A H5AB 0.9900 . ?
C5A C6A 1.5396(19) . ?
C6A H6AA 0.9900 . ?
C6A H6AB 0.9900 . ?
C6A C7A 1.540(2) . ?
C7A C8A 1.5222(19) . ?
C7A C13A 1.528(2) . ?
C8A H8A 1.0000 . ?
C8A C9A 1.5253(18) . ?
C8A C12A 1.524(2) . ?
C9A H9A 1.0000 . ?
C9A C10A 1.5307(19) . ?
C10A C11A 1.527(2) . ?
C10A C14A 1.542(2) . ?
C11A H11A 0.9500 . ?
C11A C12A 1.335(2) . ?
C12A H12A 0.9500 . ?
C13A H13D 0.9800 . ?
C13A H13E 0.9800 . ?
C13A H13F 0.9800 . ?
C14A H14D 0.9800 . ?
C14A H14E 0.9800 . ?
C14A H14F 0.9800 . ?

loop_
_geom_hbond_atom_site_label_D
_geom_hbond_atom_site_label_H
_geom_hbond_atom_site_label_A
_geom_hbond_distance_DH
_geom_hbond_distance_HA
_geom_hbond_distance_DA
_geom_hbond_angle_DHA
_geom_hbond_site_symmetry_A
_geom_hbond_publ_flag
O2 H2 O1 0.84 1.95 2.7735(15) 164.7 1_655 yes
O1A H1AA O2A 0.84 1.99 2.8141(16) 168.2 2_556 yes
O2A H2AA O2 0.84 1.99 2.8281(15) 174.4 2_646 yes
O1 H1 O1A 0.88(3) 1.91(3) 2.7637(15) 164(2) . yes
